data_4329025
loop_
_publ_author_name
'Kensuke Murashima'
'Takeaki Watanabe'
'Shinji Kanegawa'
'Daisuke Yoshihara'
'Yuji Inagaki'
'Satoru Karasawa'
'Noboru Koga'

_publ_contact_author_email koga@fc.phar.kyusyu-u.ac.jp
_publ_contact_author_fax +81-92-642-6590
_publ_contact_author_name 'Noboru  Koga'
_publ_contact_author_phone +81-92-642-6590
_publ_section_title
;
 Preparations, Crystal Structures, and Magnetic Properties of
 N,N-Dipyridylaminoxyl as a New Magnetic Coupler and Its One-Dimensional
 Cobalt(II) Chains
;
_journal_name_full 'Inorganic Chemistry'
_journal_page_first 4982
_journal_page_last 4993
_journal_paper_doi 10.1021/ic202397m
_journal_volume 51
_journal_year 2012
_chemical_formula_moiety 'C33 H19 Cl3 Co F12 I2 N5 O3 '
_chemical_formula_sum 'C33 H19 Cl3 Co F12 I2 N5 O3'
_chemical_formula_weight 1180.63
_space_group_IT_number 14
_symmetry_cell_setting monoclinic
_symmetry_Int_Tables_number 14
_symmetry_space_group_name_Hall '-P 2yn'
_symmetry_space_group_name_H-M 'P 1 21/n 1'
_cell_angle_alpha 90.0000
_cell_angle_beta 110.931(3)
_cell_angle_gamma 90.0000
_cell_formula_units_Z 4
_cell_length_a 16.338(5)
_cell_length_b 14.020(4)
_cell_length_c 18.562(5)
_cell_measurement_temperature 90.1
_cell_volume 3971(2)
_computing_cell_refinement Unknown
_computing_data_collection Unknown
_computing_data_reduction CrystalStructure
_computing_publication_material 'CrystalStructure 3.8'
_computing_structure_refinement SHELXL
_computing_structure_solution SIR97
_diffrn_ambient_temperature 90
_diffrn_measured_fraction_theta_full 0.999
_diffrn_measured_fraction_theta_max 0.869
_diffrn_measurement_device_type CCD
_diffrn_measurement_method \w
_diffrn_radiation_type 'Mo K\a'
_diffrn_radiation_wavelength 0.71069
_diffrn_reflns_av_R_equivalents 0.035
_diffrn_reflns_limit_h_max 21
_diffrn_reflns_limit_h_min -21
_diffrn_reflns_limit_k_max 18
_diffrn_reflns_limit_k_min -17
_diffrn_reflns_limit_l_max 24
_diffrn_reflns_limit_l_min -24
_diffrn_reflns_number 43067
_diffrn_reflns_theta_full 27.00
_diffrn_reflns_theta_max 28.39
_exptl_absorpt_coefficient_mu 2.288
_exptl_absorpt_correction_type none
_exptl_crystal_colour dark-red
_exptl_crystal_density_diffrn 1.975
_exptl_crystal_description block
_exptl_crystal_F_000 2272.00
_exptl_crystal_size_max 0.20
_exptl_crystal_size_mid 0.10
_exptl_crystal_size_min 0.05
_refine_diff_density_max 2.52
_refine_diff_density_min -2.65
_refine_ls_extinction_method none
_refine_ls_goodness_of_fit_ref 1.025
_refine_ls_hydrogen_treatment refall
_refine_ls_number_parameters 513
_refine_ls_number_reflns 8658
_refine_ls_R_factor_gt 0.0510
_refine_ls_shift/su_max 0.0010
_refine_ls_structure_factor_coef Fsqd
_refine_ls_weighting_details 'w = 1/[\s^2^(Fo^2^)+(0.0855P)^2^+27.9147P] where P=(Fo^2^+2Fc^2^)/3'
_refine_ls_weighting_scheme calc
_refine_ls_wR_factor_ref 0.1566
_reflns_number_gt 7225
_reflns_number_total 8658
_reflns_threshold_expression F^2^>2.0\s(F^2^)
_cod_data_source_file ic202397m_si_002_8.cif
_cod_data_source_block '_8'
_cod_original_cell_volume 3971.0(20)
_cod_original_formula_sum 'C33 H19 Cl3 Co F12 I2 N5 O3 '
_cod_database_code 4329025

loop_
_symmetry_equiv_pos_site_id
_symmetry_equiv_pos_as_xyz
1 +X,+Y,+Z
2 1/2-X,1/2+Y,1/2-Z
3 -X,-Y,-Z
4 1/2+X,1/2-Y,1/2+Z

loop_
_atom_site_label
_atom_site_type_symbol
_atom_site_fract_x
_atom_site_fract_y
_atom_site_fract_z
_atom_site_U_iso_or_equiv
_atom_site_adp_type
_atom_site_occupancy
_atom_site_symmetry_multiplicity
_atom_site_calc_flag
_atom_site_refinement_flags
I(2) I 1.21672(2) 0.33901(3) 0.20195(2) 0.02882(12) Uani 1.00 1 d .
I(3) I 0.38411(3) 0.31292(3) 0.10954(3) 0.03688(13) Uani 1.00 1 d .
Co(3) Co 0.76466(5) 0.20657(5) -0.00200(4) 0.01609(14) Uani 1.00 1 d .
Cl(1) Cl 0.84973(16) -0.21139(17) 0.16807(14) 0.0623(5) Uiso 1.00 1 d .
Cl(4) Cl 0.71941(15) -0.09621(17) 0.05435(13) 0.0595(5) Uiso 1.00 1 d .
Cl(5) Cl 0.85430(16) -0.19533(17) 0.01492(14) 0.0635(5) Uiso 1.00 1 d .
F(1) F 1.0555(2) 0.1141(3) 0.0948(2) 0.0487(10) Uani 1.00 1 d .
F(2) F 1.0026(3) -0.0243(3) 0.0763(3) 0.0782(18) Uani 1.00 1 d .
F(3) F 1.0516(3) 0.0312(6) 0.1894(2) 0.105(2) Uani 1.00 1 d .
F(4) F 0.5130(2) 0.3745(3) -0.1659(2) 0.0550(12) Uani 1.00 1 d .
F(5) F 0.4873(2) 0.4459(3) -0.0742(2) 0.0515(11) Uani 1.00 1 d .
F(7) F 0.4713(2) 0.2955(3) -0.0876(2) 0.0539(11) Uani 1.00 1 d .
F(8) F 0.7832(3) 0.1575(3) 0.2715(2) 0.0588(13) Uani 1.00 1 d .
F(10) F 0.7350(2) 0.5757(2) 0.0903(2) 0.0338(7) Uani 1.00 1 d .
F(11) F 0.8262(2) 0.0133(2) 0.2705(2) 0.0398(9) Uani 1.00 1 d .
F(12) F 0.6933(2) 0.0488(4) 0.2102(2) 0.0662(15) Uani 1.00 1 d .
F(13) F 0.8534(2) 0.5034(2) 0.1558(2) 0.0410(9) Uani 1.00 1 d .
F(14) F 0.8364(3) 0.5610(2) 0.0431(2) 0.0443(9) Uani 1.00 1 d .
O(1) O 0.9951(2) 0.3610(3) -0.2386(2) 0.0350(9) Uani 1.00 1 d .
O(2) O 0.8816(2) 0.1380(2) 0.0400(2) 0.0203(7) Uani 1.00 1 d .
O(3) O 0.6453(2) 0.2696(2) -0.0523(2) 0.0215(7) Uani 1.00 1 d .
N(1) N 0.8106(2) 0.2602(3) -0.0925(2) 0.0186(8) Uani 1.00 1 d .
N(2) N 0.9143(3) 0.3824(3) -0.2490(2) 0.0222(8) Uani 1.00 1 d .
N(3) N 0.8057(3) 0.3461(3) 0.0525(2) 0.0190(8) Uani 1.00 1 d .
N(4) N 0.7407(3) 0.1550(2) 0.0989(2) 0.0189(8) Uani 1.00 1 d .
N(6) N 0.7963(3) 0.5849(2) -0.4231(2) 0.0197(8) Uani 1.00 1 d .
C(1) C 0.9241(3) 0.5134(3) -0.3300(3) 0.0219(10) Uani 1.00 1 d .
C(2) C 0.8993(3) 0.3512(3) 0.0884(2) 0.0193(9) Uani 1.00 1 d .
C(3) C 0.8807(3) 0.2240(3) -0.1044(2) 0.0200(9) Uani 1.00 1 d .
C(4) C 1.0800(3) 0.3456(3) 0.1538(3) 0.0223(10) Uani 1.00 1 d .
C(5) C 0.9392(3) 0.3114(3) 0.1619(2) 0.0204(10) Uani 1.00 1 d .
C(6) C 0.6642(3) 0.4251(3) 0.0027(3) 0.0234(10) Uani 1.00 1 d .
C(7) C 0.7953(3) 0.1055(3) 0.1549(2) 0.0222(10) Uani 1.00 1 d .
C(8) C 0.7816(3) 0.4490(3) -0.3490(2) 0.0196(9) Uani 1.00 1 d .
C(9) C 0.6601(3) 0.1893(3) 0.1038(2) 0.0207(10) Uani 1.00 1 d .
C(20) C 0.8771(3) 0.3431(3) -0.1978(2) 0.0189(9) Uani 1.00 1 d .
C(29) C 0.5028(3) 0.2600(4) 0.1052(3) 0.0275(11) Uani 1.00 1 d .
C(31) C 1.0401(3) 0.3847(3) 0.0805(3) 0.0255(11) Uani 1.00 1 d .
C(33) C 0.6179(3) 0.3512(3) -0.0424(2) 0.0221(10) Uani 1.00 1 d .
C(35) C 0.5824(3) 0.1394(4) 0.0667(3) 0.0275(11) Uani 1.00 1 d .
C(36) C 0.8794(3) 0.0736(3) 0.1587(2) 0.0231(10) Uani 1.00 1 d .
C(38) C 0.7556(3) 0.4210(3) 0.0457(2) 0.0208(10) Uani 1.00 1 d .
C(40) C 0.7733(4) 0.0802(4) 0.2269(3) 0.0322(13) Uani 1.00 1 d .
C(41) C 0.7472(3) 0.5182(3) -0.4051(2) 0.0199(10) Uani 1.00 1 d .
C(42) C 1.0309(3) 0.3089(3) 0.1947(3) 0.0236(10) Uani 1.00 1 d .
C(43) C 0.7957(3) 0.5159(3) 0.0843(3) 0.0246(11) Uani 1.00 1 d .
C(44) C 0.6584(3) 0.2748(3) 0.1405(3) 0.0240(10) Uani 1.00 1 d .
C(45) C 0.7740(3) 0.3386(3) -0.1330(3) 0.0224(10) Uani 1.00 1 d .
C(48) C 0.9149(3) 0.0929(3) 0.1034(2) 0.0199(10) Uani 1.00 1 d .
C(49) C 0.8720(3) 0.4482(3) -0.3086(2) 0.0198(9) Uani 1.00 1 d .
C(50) C 0.5032(4) 0.1740(4) 0.0685(3) 0.0318(12) Uiso 1.00 1 d .
C(51) C 0.8837(3) 0.5798(3) -0.3866(3) 0.0230(10) Uani 1.00 1 d .
C(52) C 0.5783(4) 0.3106(4) 0.1413(3) 0.0274(11) Uani 1.00 1 d .
C(53) C 1.0072(3) 0.0539(4) 0.1165(3) 0.0299(12) Uani 1.00 1 d .
C(54) C 0.9493(3) 0.3867(3) 0.0478(3) 0.0250(11) Uani 1.00 1 d .
C(55) C 0.8050(3) 0.3831(3) -0.1849(3) 0.0226(10) Uani 1.00 1 d .
C(57) C 0.5218(3) 0.3679(4) -0.0919(3) 0.0259(11) Uani 1.00 1 d .
C(58) C 0.9159(3) 0.2616(3) -0.1563(2) 0.0219(10) Uani 1.00 1 d .
C(59) C 0.7875(6) -0.2011(7) 0.0731(5) 0.059(2) Uani 1.00 1 d .
H(1) H 0.9861 0.5120 -0.3060 0.026 Uiso 1.00 1 c R
H(2) H 0.9080 0.1693 -0.0756 0.024 Uiso 1.00 1 c R
H(3) H 0.9046 0.2864 0.1892 0.025 Uiso 1.00 1 c R
H(4) H 0.6335 0.4818 0.0052 0.028 Uiso 1.00 1 c R
H(5) H 0.7447 0.4031 -0.3384 0.024 Uiso 1.00 1 c R
H(6) H 1.0747 0.4096 0.0532 0.031 Uiso 1.00 1 c R
H(7) H 0.5836 0.0817 0.0402 0.033 Uiso 1.00 1 c R
H(8) H 0.9131 0.0368 0.2022 0.028 Uiso 1.00 1 c R
H(9) H 0.6856 0.5186 -0.4323 0.024 Uiso 1.00 1 c R
H(10) H 1.0591 0.2822 0.2446 0.028 Uiso 1.00 1 c R
H(11) H 0.7111 0.3092 0.1650 0.029 Uiso 1.00 1 c R
H(12) H 0.7241 0.3650 -0.1256 0.027 Uiso 1.00 1 c R
H(13) H 0.4504 0.1393 0.0450 0.038 Uiso 1.00 1 c R
H(14) H 0.9195 0.6242 -0.4005 0.028 Uiso 1.00 1 c R
H(15) H 0.5765 0.3691 0.1666 0.033 Uiso 1.00 1 c R
H(16) H 0.9214 0.4125 -0.0023 0.030 Uiso 1.00 1 c R
H(17) H 0.7779 0.4394 -0.2111 0.027 Uiso 1.00 1 c R
H(18) H 0.9650 0.2326 -0.1634 0.026 Uiso 1.00 1 c R
H(19) H 0.7488 -0.2584 0.0573 0.071 Uiso 1.00 1 c R

loop_
_atom_site_aniso_label
_atom_site_aniso_U_11
_atom_site_aniso_U_22
_atom_site_aniso_U_33
_atom_site_aniso_U_12
_atom_site_aniso_U_13
_atom_site_aniso_U_23
I(2) 0.0245(2) 0.0273(2) 0.0313(2) 0.00445(14) 0.00590(15) -0.00194(14)
I(3) 0.0298(2) 0.0402(2) 0.0452(2) 0.01192(16) 0.01897(19) 0.01266(18)
Co(3) 0.0218(3) 0.0143(3) 0.0117(3) 0.0054(2) 0.0055(2) 0.0009(2)
F(1) 0.0293(19) 0.047(2) 0.073(2) 0.0074(17) 0.023(2) 0.005(2)
F(2) 0.056(3) 0.047(2) 0.134(5) 0.018(2) 0.037(3) -0.033(3)
F(3) 0.048(2) 0.233(8) 0.037(2) 0.076(4) 0.019(2) 0.064(3)
F(4) 0.044(2) 0.096(3) 0.0201(17) 0.035(2) 0.0058(16) 0.012(2)
F(5) 0.038(2) 0.047(2) 0.058(2) 0.0238(18) 0.0042(19) -0.016(2)
F(7) 0.028(2) 0.048(2) 0.072(3) 0.0013(17) 0.001(2) 0.020(2)
F(8) 0.104(4) 0.055(2) 0.029(2) 0.031(2) 0.040(2) 0.0100(18)
F(10) 0.046(2) 0.0223(16) 0.0365(18) 0.0046(14) 0.0191(16) -0.0086(14)
F(11) 0.049(2) 0.046(2) 0.0289(18) 0.0177(17) 0.0192(16) 0.0225(16)
F(12) 0.037(2) 0.109(4) 0.056(2) 0.005(2) 0.021(2) 0.053(2)
F(13) 0.048(2) 0.0338(19) 0.0340(19) 0.0027(16) 0.0058(17) -0.0168(15)
F(14) 0.063(2) 0.0248(17) 0.062(2) -0.0103(17) 0.043(2) -0.0064(17)
O(1) 0.024(2) 0.041(2) 0.040(2) -0.0015(18) 0.0121(18) 0.0117(19)
O(2) 0.0263(19) 0.0207(16) 0.0136(16) 0.0069(14) 0.0068(14) 0.0023(13)
O(3) 0.0273(19) 0.0176(16) 0.0175(16) 0.0076(14) 0.0055(14) -0.0017(13)
N(1) 0.026(2) 0.0181(19) 0.0115(18) 0.0042(16) 0.0055(16) 0.0027(15)
N(2) 0.022(2) 0.022(2) 0.022(2) -0.0014(17) 0.0073(17) 0.0029(17)
N(3) 0.026(2) 0.0181(19) 0.0143(18) 0.0022(16) 0.0081(17) 0.0005(15)
N(4) 0.025(2) 0.0173(19) 0.0154(19) 0.0019(16) 0.0078(17) 0.0008(15)
N(6) 0.027(2) 0.0143(18) 0.0167(19) -0.0049(16) 0.0070(17) -0.0006(15)
C(1) 0.023(2) 0.022(2) 0.021(2) -0.0054(19) 0.008(2) 0.0034(19)
C(2) 0.027(2) 0.016(2) 0.015(2) 0.0008(18) 0.007(2) -0.0029(17)
C(3) 0.025(2) 0.017(2) 0.018(2) 0.0046(19) 0.007(2) 0.0013(18)
C(4) 0.021(2) 0.022(2) 0.022(2) 0.0036(19) 0.006(2) -0.0028(19)
C(5) 0.028(2) 0.018(2) 0.016(2) -0.0007(19) 0.009(2) -0.0001(18)
C(6) 0.034(2) 0.017(2) 0.023(2) 0.009(2) 0.015(2) 0.0035(19)
C(7) 0.028(2) 0.022(2) 0.017(2) -0.000(2) 0.009(2) 0.0017(18)
C(8) 0.024(2) 0.019(2) 0.016(2) -0.0049(19) 0.0081(19) -0.0005(18)
C(9) 0.024(2) 0.022(2) 0.017(2) 0.0039(19) 0.009(2) 0.0034(18)
C(20) 0.022(2) 0.016(2) 0.016(2) -0.0029(18) 0.0049(19) -0.0001(17)
C(29) 0.026(2) 0.035(2) 0.026(2) 0.007(2) 0.014(2) 0.012(2)
C(31) 0.029(2) 0.024(2) 0.026(2) -0.001(2) 0.013(2) 0.003(2)
C(33) 0.028(2) 0.023(2) 0.016(2) 0.009(2) 0.009(2) 0.0044(19)
C(35) 0.028(2) 0.028(2) 0.025(2) 0.000(2) 0.008(2) -0.002(2)
C(36) 0.027(2) 0.024(2) 0.017(2) 0.006(2) 0.005(2) 0.0037(19)
C(38) 0.034(2) 0.015(2) 0.017(2) 0.001(2) 0.014(2) 0.0006(18)
C(40) 0.032(3) 0.042(3) 0.025(2) 0.012(2) 0.014(2) 0.016(2)
C(41) 0.023(2) 0.018(2) 0.018(2) -0.0048(18) 0.006(2) 0.0016(18)
C(42) 0.029(2) 0.022(2) 0.019(2) 0.002(2) 0.008(2) 0.0006(19)
C(43) 0.034(2) 0.019(2) 0.026(2) 0.001(2) 0.016(2) -0.002(2)
C(44) 0.029(2) 0.021(2) 0.023(2) -0.000(2) 0.012(2) 0.002(2)
C(45) 0.031(2) 0.020(2) 0.018(2) 0.010(2) 0.011(2) 0.0029(19)
C(48) 0.022(2) 0.019(2) 0.013(2) 0.0048(19) -0.0007(19) -0.0013(17)
C(49) 0.026(2) 0.018(2) 0.016(2) -0.0016(19) 0.008(2) -0.0006(18)
C(51) 0.025(2) 0.020(2) 0.025(2) -0.0044(19) 0.010(2) 0.002(2)
C(52) 0.036(3) 0.024(2) 0.027(2) 0.005(2) 0.016(2) 0.004(2)
C(53) 0.029(2) 0.036(3) 0.022(2) 0.016(2) 0.007(2) 0.005(2)
C(54) 0.031(2) 0.025(2) 0.019(2) 0.001(2) 0.008(2) 0.004(2)
C(55) 0.032(2) 0.018(2) 0.019(2) 0.008(2) 0.009(2) 0.0042(19)
C(57) 0.028(2) 0.028(2) 0.022(2) 0.011(2) 0.010(2) 0.001(2)
C(58) 0.024(2) 0.022(2) 0.018(2) 0.003(2) 0.005(2) 0.0043(19)
C(59) 0.057(5) 0.062(5) 0.064(5) -0.003(4) 0.027(4) -0.001(4)

loop_
_atom_type_symbol
_atom_type_description
_atom_type_scat_dispersion_real
_atom_type_scat_dispersion_imag
_atom_type_scat_source
C C 0.003 0.002
;
International Tables for Crystallography
(1992, Vol. C, Tables 4.2.6.8 and 6.1.1.4)
;
H H 0.000 0.000
;
International Tables for Crystallography
(1992, Vol. C, Table 6.1.1.4)
;
N N 0.006 0.003
;
International Tables for Crystallography
(1992, Vol. C, Tables 4.2.6.8 and 6.1.1.4)
;
O O 0.011 0.006
;
International Tables for Crystallography
(1992, Vol. C, Tables 4.2.6.8 and 6.1.1.4)
;
F F 0.017 0.010
;
International Tables for Crystallography
(1992, Vol. C, Tables 4.2.6.8 and 6.1.1.4)
;
Co Co 0.349 0.972
;
International Tables for Crystallography
(1992, Vol. C, Tables 4.2.6.8 and 6.1.1.4)
;
I I -0.474 1.812
;
International Tables for Crystallography
(1992, Vol. C, Tables 4.2.6.8 and 6.1.1.4)
;
Cl Cl 0.148 0.159
;
International Tables for Crystallography
(1992, Vol. C, Tables 4.2.6.8 and 6.1.1.4)
;

loop_
_geom_angle_atom_site_label_1
_geom_angle_atom_site_label_2
_geom_angle_atom_site_label_3
_geom_angle
_geom_angle_publ_flag
_geom_angle_site_symmetry_1
_geom_angle_site_symmetry_3
O(2) Co(3) O(3) 175.33(15) yes . .
O(2) Co(3) N(1) 85.63(16) yes . .
O(2) Co(3) N(3) 98.89(15) yes . .
O(2) Co(3) N(4) 86.87(17) yes . .
O(2) Co(3) N(6) 91.56(15) yes . 2_644
O(3) Co(3) N(1) 91.91(16) yes . .
O(3) Co(3) N(3) 84.84(15) yes . .
O(3) Co(3) N(4) 95.90(17) yes . .
O(3) Co(3) N(6) 84.43(15) yes . 2_644
N(1) Co(3) N(3) 85.15(17) yes . .
N(1) Co(3) N(4) 170.99(15) yes . .
N(1) Co(3) N(6) 89.04(17) yes . 2_644
N(3) Co(3) N(4) 91.09(17) yes . .
N(3) Co(3) N(6) 167.61(14) yes . 2_644
N(4) Co(3) N(6) 96.15(17) yes . 2_644
Co(3) O(2) C(48) 128.6(4) yes . .
Co(3) O(3) C(33) 130.9(3) yes . .
Co(3) N(1) C(3) 122.8(3) yes . .
Co(3) N(1) C(45) 120.0(4) yes . .
C(3) N(1) C(45) 116.8(5) yes . .
O(1) N(2) C(20) 118.0(4) yes . .
O(1) N(2) C(49) 116.9(5) yes . .
C(20) N(2) C(49) 125.1(4) yes . .
Co(3) N(3) N(5) 110.9(3) yes . .
Co(3) N(3) C(38) 126.4(3) yes . .
N(5) N(3) C(38) 122.0(4) yes . .
Co(3) N(4) N(23) 113.2(3) yes . .
Co(3) N(4) C(7) 125.8(4) yes . .
N(23) N(4) C(7) 120.7(5) yes . .
N(3) N(5) C(5) 118.8(5) yes . .
N(3) N(5) C(54) 120.1(4) yes . .
C(5) N(5) C(54) 120.9(5) yes . .
Co(3) N(6) C(41) 121.2(3) yes 2_654 .
Co(3) N(6) C(51) 121.3(3) yes 2_654 .
C(41) N(6) C(51) 117.1(4) yes . .
N(4) N(23) C(35) 119.6(5) yes . .
N(4) N(23) C(44) 119.9(4) yes . .
C(35) N(23) C(44) 120.3(5) yes . .
C(49) C(1) C(51) 118.8(4) yes . .
N(1) C(3) C(58) 124.1(4) yes . .
I(2) C(4) C(31) 119.3(4) yes . .
I(2) C(4) C(42) 119.3(3) yes . .
C(31) C(4) C(42) 121.5(5) yes . .
N(5) C(5) C(42) 119.2(5) yes . .
C(33) C(6) C(38) 123.4(5) yes . .
N(4) C(7) C(36) 125.5(5) yes . .
N(4) C(7) C(40) 120.7(5) yes . .
C(36) C(7) C(40) 113.8(4) yes . .
C(41) C(8) C(49) 118.5(5) yes . .
N(2) C(20) C(55) 123.3(4) yes . .
N(2) C(20) C(58) 118.1(5) yes . .
C(55) C(20) C(58) 118.5(5) yes . .
I(3) C(29) C(50) 119.4(4) yes . .
I(3) C(29) C(52) 118.6(4) yes . .
C(50) C(29) C(52) 122.0(6) yes . .
C(4) C(31) C(54) 119.2(6) yes . .
O(3) C(33) C(6) 128.5(4) yes . .
O(3) C(33) C(57) 113.1(4) yes . .
C(6) C(33) C(57) 118.3(4) yes . .
N(23) C(35) C(50) 120.1(5) yes . .
C(7) C(36) C(48) 123.9(4) yes . .
N(3) C(38) C(6) 125.5(4) yes . .
N(3) C(38) C(43) 120.2(4) yes . .
C(6) C(38) C(43) 114.3(4) yes . .
F(8) C(40) F(11) 106.6(4) yes . .
F(8) C(40) F(12) 108.0(6) yes . .
F(8) C(40) C(7) 109.5(5) yes . .
F(11) C(40) F(12) 106.6(5) yes . .
F(11) C(40) C(7) 112.7(5) yes . .
F(12) C(40) C(7) 113.2(4) yes . .
N(6) C(41) C(8) 123.5(4) yes . .
C(4) C(42) C(5) 119.3(4) yes . .
F(10) C(43) F(13) 106.3(4) yes . .
F(10) C(43) F(14) 106.6(4) yes . .
F(10) C(43) C(38) 112.3(4) yes . .
F(13) C(43) F(14) 108.2(4) yes . .
F(13) C(43) C(38) 112.3(4) yes . .
F(14) C(43) C(38) 110.8(5) yes . .
N(23) C(44) C(52) 119.7(5) yes . .
N(1) C(45) C(55) 123.8(5) yes . .
O(2) C(48) C(36) 129.2(5) yes . .
O(2) C(48) C(53) 113.3(5) yes . .
C(36) C(48) C(53) 117.5(4) yes . .
N(2) C(49) C(1) 118.1(4) yes . .
N(2) C(49) C(8) 123.4(5) yes . .
C(1) C(49) C(8) 118.4(4) yes . .
C(29) C(50) C(35) 118.8(5) yes . .
N(6) C(51) C(1) 123.5(5) yes . .
C(29) C(52) C(44) 119.1(5) yes . .
F(1) C(53) F(2) 106.2(6) yes . .
F(1) C(53) F(3) 107.7(5) yes . .
F(1) C(53) C(48) 112.6(4) yes . .
F(2) C(53) F(3) 105.8(6) yes . .
F(2) C(53) C(48) 110.7(4) yes . .
F(3) C(53) C(48) 113.3(5) yes . .
N(5) C(54) C(31) 120.0(4) yes . .
C(20) C(55) C(45) 118.5(4) yes . .
F(4) C(57) F(5) 107.4(4) yes . .
F(4) C(57) F(7) 106.0(4) yes . .
F(4) C(57) C(33) 109.8(5) yes . .
F(5) C(57) F(7) 106.7(5) yes . .
F(5) C(57) C(33) 114.5(4) yes . .
F(7) C(57) C(33) 111.9(4) yes . .
C(3) C(58) C(20) 118.3(5) yes . .
Cl(1) C(59) Cl(4) 111.7(5) yes . .
Cl(1) C(59) Cl(5) 111.1(5) yes . .
Cl(4) C(59) Cl(5) 108.4(5) yes . .
C(49) C(1) H(1) 120.6 no . .
C(51) C(1) H(1) 120.6 no . .
N(1) C(3) H(2) 117.9 no . .
C(58) C(3) H(2) 118.0 no . .
N(5) C(5) H(3) 120.4 no . .
C(42) C(5) H(3) 120.4 no . .
C(33) C(6) H(4) 118.3 no . .
C(38) C(6) H(4) 118.3 no . .
C(41) C(8) H(5) 120.8 no . .
C(49) C(8) H(5) 120.8 no . .
C(4) C(31) H(6) 120.4 no . .
C(54) C(31) H(6) 120.4 no . .
N(23) C(35) H(7) 120.0 no . .
C(50) C(35) H(7) 120.0 no . .
C(7) C(36) H(8) 118.0 no . .
C(48) C(36) H(8) 118.0 no . .
N(6) C(41) H(9) 118.2 no . .
C(8) C(41) H(9) 118.3 no . .
C(4) C(42) H(10) 120.4 no . .
C(5) C(42) H(10) 120.4 no . .
N(23) C(44) H(11) 120.1 no . .
C(52) C(44) H(11) 120.1 no . .
N(1) C(45) H(12) 118.1 no . .
C(55) C(45) H(12) 118.1 no . .
C(29) C(50) H(13) 120.6 no . .
C(35) C(50) H(13) 120.6 no . .
N(6) C(51) H(14) 118.3 no . .
C(1) C(51) H(14) 118.3 no . .
C(29) C(52) H(15) 120.5 no . .
C(44) C(52) H(15) 120.4 no . .
N(5) C(54) H(16) 120.0 no . .
C(31) C(54) H(16) 120.0 no . .
C(20) C(55) H(17) 120.7 no . .
C(45) C(55) H(17) 120.7 no . .
C(3) C(58) H(18) 120.9 no . .
C(20) C(58) H(18) 120.9 no . .
Cl(1) C(59) H(19) 108.5 no . .
Cl(4) C(59) H(19) 108.5 no . .
Cl(5) C(59) H(19) 108.5 no . .

loop_
_geom_bond_atom_site_label_1
_geom_bond_atom_site_label_2
_geom_bond_distance
_geom_bond_publ_flag
_geom_bond_site_symmetry_2
I(2) C(4) 2.092(5) yes .
I(3) C(29) 2.105(6) yes .
Co(3) O(2) 2.028(3) yes .
Co(3) O(3) 2.038(3) yes .
Co(3) N(1) 2.203(5) yes .
Co(3) N(3) 2.194(4) yes .
Co(3) N(4) 2.169(5) yes .
Co(3) N(6) 2.201(4) yes 2_644
Cl(1) C(59) 1.701(9) yes .
Cl(4) C(59) 1.797(10) yes .
Cl(5) C(59) 1.790(12) yes .
F(1) C(53) 1.314(8) yes .
F(2) C(53) 1.313(8) yes .
F(3) C(53) 1.323(7) yes .
F(4) C(57) 1.334(7) yes .
F(5) C(57) 1.325(7) yes .
F(7) C(57) 1.327(7) yes .
F(8) C(40) 1.339(8) yes .
F(10) C(43) 1.332(7) yes .
F(11) C(40) 1.333(7) yes .
F(12) C(40) 1.306(8) yes .
F(13) C(43) 1.337(6) yes .
F(14) C(43) 1.339(8) yes .
O(1) N(2) 1.302(6) yes .
O(2) C(48) 1.274(5) yes .
O(3) C(33) 1.267(6) yes .
N(1) C(3) 1.342(7) yes .
N(1) C(45) 1.346(6) yes .
N(2) C(20) 1.410(8) yes .
N(2) C(49) 1.416(6) yes .
N(3) N(5) 1.435(6) yes .
N(3) C(38) 1.309(7) yes .
N(4) N(23) 1.439(8) yes .
N(4) C(7) 1.300(6) yes .
N(5) C(5) 1.399(6) yes .
N(5) C(54) 1.384(9) yes .
N(6) C(41) 1.351(7) yes .
N(6) C(51) 1.346(6) yes .
N(23) C(35) 1.393(7) yes .
N(23) C(44) 1.383(7) yes .
C(1) C(49) 1.399(8) yes .
C(1) C(51) 1.381(7) yes .
C(3) C(58) 1.389(8) yes .
C(4) C(31) 1.394(7) yes .
C(4) C(42) 1.385(9) yes .
C(5) C(42) 1.402(7) yes .
C(6) C(33) 1.377(7) yes .
C(6) C(38) 1.422(7) yes .
C(7) C(36) 1.424(8) yes .
C(7) C(40) 1.546(9) yes .
C(8) C(41) 1.387(6) yes .
C(8) C(49) 1.396(7) yes .
C(20) C(55) 1.399(8) yes .
C(20) C(58) 1.396(6) yes .
C(29) C(50) 1.385(9) yes .
C(29) C(52) 1.371(8) yes .
C(31) C(54) 1.389(8) yes .
C(33) C(57) 1.528(7) yes .
C(35) C(50) 1.396(9) yes .
C(36) C(48) 1.375(8) yes .
C(38) C(43) 1.539(7) yes .
C(44) C(52) 1.409(9) yes .
C(45) C(55) 1.386(9) yes .
C(48) C(53) 1.539(8) yes .
C(1) H(1) 0.950 no .
C(3) H(2) 0.950 no .
C(5) H(3) 0.950 no .
C(6) H(4) 0.950 no .
C(8) H(5) 0.950 no .
C(31) H(6) 0.950 no .
C(35) H(7) 0.950 no .
C(36) H(8) 0.950 no .
C(41) H(9) 0.950 no .
C(42) H(10) 0.950 no .
C(44) H(11) 0.950 no .
C(45) H(12) 0.950 no .
C(50) H(13) 0.950 no .
C(51) H(14) 0.950 no .
C(52) H(15) 0.950 no .
C(54) H(16) 0.950 no .
C(55) H(17) 0.950 no .
C(58) H(18) 0.950 no .
C(59) H(19) 1.000 no .

loop_
_geom_contact_atom_site_label_1
_geom_contact_atom_site_label_2
_geom_contact_distance
_geom_contact_site_symmetry_2
I(2) C(31) 3.028(5) .
I(2) C(42) 3.021(6) .
I(3) C(50) 3.035(7) .
I(3) C(52) 3.011(6) .
Co(3) N(5) 3.021(4) .
Co(3) N(23) 3.038(6) .
Co(3) C(3) 3.139(6) .
Co(3) C(6) 3.492(5) .
Co(3) C(7) 3.113(5) .
Co(3) C(33) 3.023(5) .
Co(3) C(36) 3.449(5) .
Co(3) C(38) 3.153(5) .
Co(3) C(41) 3.123(5) 2_644
Co(3) C(45) 3.103(5) .
Co(3) C(48) 2.993(4) .
Co(3) C(51) 3.120(4) 2_644
Cl(1) Cl(4) 2.895(3) .
Cl(1) Cl(5) 2.880(3) .
Cl(1) F(8) 3.329(6) 2_645
Cl(1) F(10) 3.545(4) 1_545
Cl(1) O(1) 3.188(4) 3_755
Cl(1) C(52) 3.320(6) 2_645
Cl(4) Cl(1) 2.895(3) .
Cl(4) Cl(5) 2.910(3) .
Cl(4) N(6) 3.465(5) 2_644
Cl(4) C(7) 3.372(5) .
Cl(4) C(36) 3.555(5) .
Cl(4) C(41) 3.411(6) 2_644
Cl(5) Cl(1) 2.880(3) .
Cl(5) Cl(4) 2.910(3) .
Cl(5) F(1) 3.123(6) 3_755
Cl(5) F(2) 3.310(5) .
Cl(5) F(14) 3.484(4) 1_545
F(1) Cl(5) 3.123(6) 3_755
F(1) F(2) 2.100(6) .
F(1) F(2) 3.227(8) 3_755
F(1) F(3) 2.130(8) .
F(1) O(2) 2.674(5) .
F(1) C(4) 3.402(6) .
F(1) C(8) 3.575(6) 4_555
F(1) C(36) 3.527(8) .
F(1) C(42) 3.405(7) .
F(1) C(48) 2.376(7) .
F(2) Cl(5) 3.310(5) .
F(2) F(1) 2.100(6) .
F(2) F(1) 3.227(8) 3_755
F(2) F(2) 2.887(10) 3_755
F(2) F(3) 2.103(8) .
F(2) O(2) 2.932(6) .
F(2) C(3) 3.322(7) 3_755
F(2) C(36) 3.236(9) .
F(2) C(48) 2.349(8) .
F(2) C(53) 3.552(9) 3_755
F(3) F(1) 2.130(8) .
F(3) F(2) 2.103(8) .
F(3) F(4) 3.255(8) 4_555
F(3) O(2) 3.485(6) .
F(3) C(36) 2.727(8) .
F(3) C(48) 2.394(7) .
F(4) F(3) 3.255(8) 4_454
F(4) F(5) 2.143(7) .
F(4) F(7) 2.125(7) .
F(4) F(8) 3.541(7) 4_454
F(4) F(11) 3.254(6) 4_454
F(4) O(3) 2.833(5) .
F(4) C(6) 3.299(5) .
F(4) C(33) 2.345(5) .
F(4) C(36) 3.288(5) 4_454
F(5) F(4) 2.143(7) .
F(5) F(5) 3.039(6) 3_665
F(5) F(7) 2.128(6) .
F(5) F(10) 3.550(6) 3_665
F(5) F(11) 3.182(5) 4_454
F(5) O(3) 3.494(5) .
F(5) C(6) 2.745(6) .
F(5) C(33) 2.402(7) .
F(7) F(4) 2.125(7) .
F(7) F(5) 2.128(6) .
F(7) F(8) 3.316(6) 4_454
F(7) O(3) 2.705(5) .
F(7) C(6) 3.503(6) .
F(7) C(29) 3.463(8) .
F(7) C(33) 2.369(7) .
F(7) C(35) 3.545(7) .
F(7) C(50) 3.239(8) .
F(8) Cl(1) 3.329(6) 2_655
F(8) F(4) 3.541(7) 4_555
F(8) F(7) 3.316(6) 4_555
F(8) F(10) 2.920(6) 2_645
F(8) F(11) 2.142(6) .
F(8) F(12) 2.139(7) .
F(8) N(4) 3.026(6) .
F(8) N(23) 3.077(6) .
F(8) C(7) 2.359(7) .
F(8) C(36) 3.256(8) .
F(8) C(44) 3.036(6) .
F(10) Cl(1) 3.545(4) 1_565
F(10) F(5) 3.550(6) 3_665
F(10) F(8) 2.920(6) 2_655
F(10) F(11) 3.207(6) 2_655
F(10) F(12) 3.482(6) 2_655
F(10) F(13) 2.135(5) .
F(10) F(14) 2.141(7) .
F(10) N(3) 3.573(5) .
F(10) C(6) 2.664(6) .
F(10) C(38) 2.387(6) .
F(10) C(40) 3.444(8) 2_655
F(10) C(59) 3.292(10) 1_565
F(11) F(4) 3.254(6) 4_555
F(11) F(5) 3.182(5) 4_555
F(11) F(8) 2.142(6) .
F(11) F(10) 3.207(6) 2_645
F(11) F(12) 2.116(5) .
F(11) N(4) 3.586(5) .
F(11) C(7) 2.400(6) .
F(11) C(36) 2.658(7) .
F(11) C(52) 3.373(6) 2_645
F(12) F(8) 2.139(7) .
F(12) F(10) 3.482(6) 2_645
F(12) F(11) 2.116(5) .
F(12) F(13) 2.920(7) 2_645
F(12) N(4) 2.869(7) .
F(12) N(23) 2.706(7) .
F(12) C(7) 2.384(8) .
F(12) C(35) 2.924(7) .
F(12) C(36) 3.515(8) .
F(12) C(44) 3.392(8) .
F(13) F(10) 2.135(5) .
F(13) F(12) 2.920(7) 2_655
F(13) F(14) 2.168(6) .
F(13) O(1) 3.064(5) 3_765
F(13) N(3) 2.842(5) .
F(13) N(5) 2.713(6) .
F(13) C(5) 3.017(6) .
F(13) C(6) 3.543(5) .
F(13) C(38) 2.392(5) .
F(13) C(54) 3.374(8) .
F(14) Cl(5) 3.484(4) 1_565
F(14) F(10) 2.141(7) .
F(14) F(13) 2.168(6) .
F(14) N(3) 3.069(5) .
F(14) N(5) 3.132(6) .
F(14) C(6) 3.253(7) .
F(14) C(38) 2.373(6) .
F(14) C(54) 3.044(7) .
F(14) C(59) 3.523(10) 1_565
O(1) Cl(1) 3.188(4) 3_755
O(1) F(13) 3.064(5) 3_765
O(1) C(1) 2.718(6) .
O(1) C(8) 3.574(6) .
O(1) C(20) 2.324(8) .
O(1) C(29) 3.398(8) 4_554
O(1) C(49) 2.317(6) .
O(1) C(55) 3.599(8) .
O(1) C(58) 2.713(8) .
O(2) F(1) 2.674(5) .
O(2) F(2) 2.932(6) .
O(2) F(3) 3.485(6) .
O(2) N(1) 2.878(5) .
O(2) N(3) 3.210(5) .
O(2) N(4) 2.887(7) .
O(2) N(5) 3.104(6) .
O(2) N(6) 3.033(5) 2_644
O(2) C(3) 2.935(6) .
O(2) C(5) 3.225(6) .
O(2) C(7) 2.982(7) .
O(2) C(36) 2.394(7) .
O(2) C(41) 3.123(5) 2_644
O(2) C(53) 2.354(6) .
O(3) F(4) 2.833(5) .
O(3) F(5) 3.494(5) .
O(3) F(7) 2.705(5) .
O(3) N(1) 3.050(6) .
O(3) N(3) 2.857(5) .
O(3) N(4) 3.125(5) .
O(3) N(6) 2.851(5) 2_644
O(3) N(23) 3.036(6) .
O(3) C(6) 2.382(6) .
O(3) C(35) 3.299(7) .
O(3) C(38) 2.956(5) .
O(3) C(44) 3.510(7) .
O(3) C(45) 3.139(8) .
O(3) C(51) 2.864(6) 2_644
O(3) C(57) 2.336(6) .
N(1) O(2) 2.878(5) .
N(1) O(3) 3.050(6) .
N(1) N(3) 2.975(6) .
N(1) N(5) 3.395(6) .
N(1) N(6) 3.088(6) 2_644
N(1) C(20) 2.805(7) .
N(1) C(41) 3.518(6) 2_644
N(1) C(54) 3.294(6) .
N(1) C(55) 2.410(7) .
N(1) C(58) 2.412(8) .
N(2) C(1) 2.415(7) .
N(2) C(8) 2.476(6) .
N(2) C(55) 2.473(8) .
N(2) C(58) 2.407(7) .
N(3) F(10) 3.573(5) .
N(3) F(13) 2.842(5) .
N(3) F(14) 3.069(5) .
N(3) O(2) 3.210(5) .
N(3) O(3) 2.857(5) .
N(3) N(1) 2.975(6) .
N(3) N(4) 3.115(6) .
N(3) C(5) 2.439(6) .
N(3) C(6) 2.429(7) .
N(3) C(33) 2.943(6) .
N(3) C(43) 2.471(6) .
N(3) C(44) 3.504(8) .
N(3) C(45) 3.295(7) .
N(3) C(54) 2.443(8) .
N(4) F(8) 3.026(6) .
N(4) F(11) 3.586(5) .
N(4) F(12) 2.869(7) .
N(4) O(2) 2.887(7) .
N(4) O(3) 3.125(5) .
N(4) N(3) 3.115(6) .
N(4) N(6) 3.252(6) 2_644
N(4) C(35) 2.448(7) .
N(4) C(36) 2.422(6) .
N(4) C(40) 2.476(7) .
N(4) C(44) 2.443(8) .
N(4) C(48) 2.947(7) .
N(5) Co(3) 3.021(4) .
N(5) F(13) 2.713(6) .
N(5) F(14) 3.132(6) .
N(5) O(2) 3.104(6) .
N(5) N(1) 3.395(6) .
N(5) C(4) 2.761(7) .
N(5) C(31) 2.402(9) .
N(5) C(38) 2.401(7) .
N(5) C(42) 2.415(6) .
N(5) C(43) 2.849(7) .
N(6) Cl(4) 3.465(5) 2_654
N(6) O(2) 3.033(5) 2_654
N(6) O(3) 2.851(5) 2_654
N(6) N(1) 3.088(6) 2_654
N(6) N(4) 3.252(6) 2_654
N(6) C(1) 2.402(6) .
N(6) C(8) 2.412(7) .
N(6) C(49) 2.800(6) .
N(23) Co(3) 3.038(6) .
N(23) F(8) 3.077(6) .
N(23) F(12) 2.706(7) .
N(23) O(3) 3.036(6) .
N(23) C(7) 2.381(7) .
N(23) C(29) 2.761(8) .
N(23) C(33) 3.411(7) .
N(23) C(40) 2.825(7) .
N(23) C(50) 2.416(8) .
N(23) C(52) 2.414(9) .
C(1) O(1) 2.718(6) .
C(1) N(2) 2.415(7) .
C(1) N(6) 2.402(6) .
C(1) C(8) 2.401(8) .
C(1) C(41) 2.725(7) .
C(1) C(42) 3.426(7) 3_765
C(3) Co(3) 3.139(6) .
C(3) F(2) 3.322(7) 3_755
C(3) O(2) 2.935(6) .
C(3) C(20) 2.391(7) .
C(3) C(45) 2.289(7) .
C(3) C(54) 3.492(7) .
C(3) C(55) 2.722(6) .
C(4) F(1) 3.402(6) .
C(4) N(5) 2.761(7) .
C(4) C(5) 2.404(8) .
C(4) C(54) 2.399(6) .
C(5) F(13) 3.017(6) .
C(5) O(2) 3.225(6) .
C(5) N(3) 2.439(6) .
C(5) C(4) 2.404(8) .
C(5) C(31) 2.798(9) .
C(5) C(36) 3.470(7) .
C(5) C(38) 3.372(6) .
C(5) C(48) 3.228(7) .
C(5) C(54) 2.421(8) .
C(6) Co(3) 3.492(5) .
C(6) F(4) 3.299(5) .
C(6) F(5) 2.745(6) .
C(6) F(7) 3.503(6) .
C(6) F(10) 2.664(6) .
C(6) F(13) 3.543(5) .
C(6) F(14) 3.253(7) .
C(6) O(3) 2.382(6) .
C(6) N(3) 2.429(7) .
C(6) C(43) 2.489(7) .
C(6) C(44) 3.344(8) .
C(6) C(57) 2.495(7) .
C(7) Co(3) 3.113(5) .
C(7) Cl(4) 3.372(5) .
C(7) F(8) 2.359(7) .
C(7) F(11) 2.400(6) .
C(7) F(12) 2.384(8) .
C(7) O(2) 2.982(7) .
C(7) N(23) 2.381(7) .
C(7) C(35) 3.305(7) .
C(7) C(44) 3.205(8) .
C(7) C(48) 2.470(9) .
C(8) F(1) 3.575(6) 4_454
C(8) O(1) 3.574(6) .
C(8) N(2) 2.476(6) .
C(8) N(6) 2.412(7) .
C(8) C(1) 2.401(8) .
C(8) C(20) 3.063(6) .
C(8) C(51) 2.731(8) .
C(8) C(55) 3.074(7) .
C(20) O(1) 2.324(8) .
C(20) N(1) 2.805(7) .
C(20) C(3) 2.391(7) .
C(20) C(8) 3.063(6) .
C(20) C(45) 2.394(9) .
C(20) C(49) 2.507(7) .
C(29) F(7) 3.463(8) .
C(29) O(1) 3.398(8) 4_455
C(29) N(23) 2.761(8) .
C(29) C(35) 2.393(9) .
C(29) C(44) 2.396(8) .
C(31) I(2) 3.028(5) .
C(31) N(5) 2.402(9) .
C(31) C(5) 2.798(9) .
C(31) C(42) 2.424(8) .
C(33) Co(3) 3.023(5) .
C(33) F(4) 2.345(5) .
C(33) F(5) 2.402(7) .
C(33) F(7) 2.369(7) .
C(33) N(3) 2.943(6) .
C(33) N(23) 3.411(7) .
C(33) C(38) 2.465(6) .
C(33) C(44) 3.391(7) .
C(33) C(45) 3.527(9) .
C(35) F(7) 3.545(7) .
C(35) F(12) 2.924(7) .
C(35) O(3) 3.299(7) .
C(35) N(4) 2.448(7) .
C(35) C(7) 3.305(7) .
C(35) C(29) 2.393(9) .
C(35) C(40) 3.555(7) .
C(35) C(44) 2.408(7) .
C(35) C(52) 2.784(8) .
C(36) Co(3) 3.449(5) .
C(36) Cl(4) 3.555(5) .
C(36) F(1) 3.527(8) .
C(36) F(2) 3.236(9) .
C(36) F(3) 2.727(8) .
C(36) F(4) 3.288(5) 4_555
C(36) F(8) 3.256(8) .
C(36) F(11) 2.658(7) .
C(36) F(12) 3.515(8) .
C(36) O(2) 2.394(7) .
C(36) N(4) 2.422(6) .
C(36) C(5) 3.470(7) .
C(36) C(40) 2.488(10) .
C(36) C(53) 2.492(9) .
C(38) Co(3) 3.153(5) .
C(38) F(10) 2.387(6) .
C(38) F(13) 2.392(5) .
C(38) F(14) 2.373(6) .
C(38) O(3) 2.956(5) .
C(38) N(5) 2.401(7) .
C(38) C(5) 3.372(6) .
C(38) C(33) 2.465(6) .
C(38) C(44) 3.440(8) .
C(38) C(54) 3.184(9) .
C(40) F(10) 3.444(8) 2_645
C(40) N(4) 2.476(7) .
C(40) N(23) 2.825(7) .
C(40) C(35) 3.555(7) .
C(40) C(36) 2.488(10) .
C(40) C(44) 3.375(8) .
C(41) Co(3) 3.123(5) 2_654
C(41) Cl(4) 3.411(6) 2_654
C(41) O(2) 3.123(5) 2_654
C(41) N(1) 3.518(6) 2_654
C(41) C(1) 2.725(7) .
C(41) C(49) 2.391(6) .
C(41) C(51) 2.301(8) .
C(42) I(2) 3.021(6) .
C(42) F(1) 3.405(7) .
C(42) N(5) 2.415(6) .
C(42) C(1) 3.426(7) 3_765
C(42) C(31) 2.424(8) .
C(42) C(54) 2.793(7) .
C(43) N(3) 2.471(6) .
C(43) N(5) 2.849(7) .
C(43) C(6) 2.489(7) .
C(43) C(54) 3.353(9) .
C(44) F(8) 3.036(6) .
C(44) F(12) 3.392(8) .
C(44) O(3) 3.510(7) .
C(44) N(3) 3.504(8) .
C(44) N(4) 2.443(8) .
C(44) C(6) 3.344(8) .
C(44) C(7) 3.205(8) .
C(44) C(29) 2.396(8) .
C(44) C(33) 3.391(7) .
C(44) C(35) 2.408(7) .
C(44) C(38) 3.440(8) .
C(44) C(40) 3.375(8) .
C(44) C(50) 2.790(8) .
C(45) Co(3) 3.103(5) .
C(45) O(3) 3.139(8) .
C(45) N(3) 3.295(7) .
C(45) C(3) 2.289(7) .
C(45) C(20) 2.394(9) .
C(45) C(33) 3.527(9) .
C(45) C(58) 2.728(9) .
C(48) Co(3) 2.993(4) .
C(48) F(1) 2.376(7) .
C(48) F(2) 2.349(8) .
C(48) F(3) 2.394(7) .
C(48) N(4) 2.947(7) .
C(48) C(5) 3.228(7) .
C(48) C(7) 2.470(9) .
C(49) O(1) 2.317(6) .
C(49) N(6) 2.800(6) .
C(49) C(20) 2.507(7) .
C(49) C(41) 2.391(6) .
C(49) C(51) 2.393(7) .
C(49) C(55) 3.016(9) .
C(50) I(3) 3.035(7) .
C(50) F(7) 3.239(8) .
C(50) N(23) 2.416(8) .
C(50) C(44) 2.790(8) .
C(50) C(52) 2.410(8) .
C(51) Co(3) 3.120(4) 2_654
C(51) O(3) 2.864(6) 2_654
C(51) C(8) 2.731(8) .
C(51) C(41) 2.301(8) .
C(51) C(49) 2.393(7) .
C(52) I(3) 3.011(6) .
C(52) Cl(1) 3.320(6) 2_655
C(52) F(11) 3.373(6) 2_655
C(52) N(23) 2.414(9) .
C(52) C(35) 2.784(8) .
C(52) C(50) 2.410(8) .
C(53) F(2) 3.552(9) 3_755
C(53) O(2) 2.354(6) .
C(53) C(36) 2.492(9) .
C(54) F(13) 3.374(8) .
C(54) F(14) 3.044(7) .
C(54) N(1) 3.294(6) .
C(54) N(3) 2.443(8) .
C(54) C(3) 3.492(7) .
C(54) C(4) 2.399(6) .
C(54) C(5) 2.421(8) .
C(54) C(38) 3.184(9) .
C(54) C(42) 2.793(7) .
C(54) C(43) 3.353(9) .
C(55) O(1) 3.599(8) .
C(55) N(1) 2.410(7) .
C(55) N(2) 2.473(8) .
C(55) C(3) 2.722(6) .
C(55) C(8) 3.074(7) .
C(55) C(49) 3.016(9) .
C(55) C(58) 2.403(7) .
C(57) O(3) 2.336(6) .
C(57) C(6) 2.495(7) .
C(58) O(1) 2.713(8) .
C(58) N(1) 2.412(8) .
C(58) N(2) 2.407(7) .
C(58) C(45) 2.728(9) .
C(58) C(55) 2.403(7) .
C(59) F(10) 3.292(10) 1_545
C(59) F(14) 3.523(10) 1_545
I(2) H(5) 3.540 4_555
I(2) H(6) 3.067 .
I(2) H(10) 3.058 .
I(2) H(17) 3.111 3_765
I(3) H(4) 3.528 3_665
I(3) H(13) 3.075 .
I(3) H(15) 3.038 .
I(3) H(19) 3.173 3_655
Co(3) H(2) 3.149 .
Co(3) H(9) 3.130 2_644
Co(3) H(12) 3.091 .
Co(3) H(14) 3.127 2_644
Cl(1) H(11) 3.584 2_645
Cl(1) H(15) 3.085 2_645
Cl(1) H(18) 3.073 3_755
Cl(1) H(19) 2.230 .
Cl(4) H(7) 3.287 .
Cl(4) H(9) 3.558 2_644
Cl(4) H(13) 2.796 3_655
Cl(4) H(19) 2.317 .
Cl(5) H(5) 3.386 2_644
Cl(5) H(9) 3.328 2_644
Cl(5) H(18) 3.282 3_755
Cl(5) H(19) 2.311 .
F(1) H(2) 3.310 .
F(1) H(5) 2.903 4_555
F(1) H(9) 3.000 4_555
F(2) H(2) 2.506 3_755
F(2) H(8) 3.280 .
F(2) H(9) 3.334 2_644
F(2) H(9) 3.050 4_555
F(2) H(18) 3.289 3_755
F(3) H(5) 3.502 4_555
F(3) H(8) 2.356 .
F(3) H(17) 3.522 4_555
F(4) H(3) 3.476 4_454
F(4) H(4) 3.429 .
F(4) H(8) 2.712 4_454
F(4) H(10) 3.007 4_454
F(4) H(12) 3.260 .
F(5) H(4) 2.371 .
F(5) H(4) 2.894 3_665
F(5) H(15) 3.074 3_665
F(7) H(13) 3.404 .
F(7) H(14) 3.049 2_644
F(8) H(3) 3.424 .
F(8) H(8) 3.316 .
F(8) H(11) 2.850 .
F(8) H(19) 3.600 2_655
F(10) H(4) 2.261 .
F(10) H(19) 2.439 1_565
F(11) H(8) 2.241 .
F(11) H(11) 3.246 2_645
F(11) H(15) 2.581 2_645
F(12) H(1) 3.399 4_455
F(12) H(7) 3.059 .
F(13) H(1) 3.079 3_765
F(13) H(3) 3.152 .
F(14) H(4) 3.321 .
F(14) H(6) 2.708 3_765
F(14) H(16) 2.793 .
F(14) H(19) 2.969 1_565
O(1) H(1) 2.437 .
O(1) H(18) 2.432 .
O(2) H(2) 2.377 .
O(2) H(3) 3.378 .
O(2) H(8) 3.199 .
O(2) H(9) 2.537 2_644
O(3) H(4) 3.191 .
O(3) H(7) 3.481 .
O(3) H(10) 3.596 4_454
O(3) H(12) 2.559 .
O(3) H(14) 2.320 2_644
N(1) H(2) 1.974 .
N(1) H(9) 3.413 2_644
N(1) H(12) 1.979 .
N(1) H(16) 2.911 .
N(1) H(17) 3.257 .
N(1) H(18) 3.259 .
N(2) H(1) 2.587 .
N(2) H(5) 2.687 .
N(2) H(17) 2.684 .
N(2) H(18) 2.584 .
N(3) H(3) 2.609 .
N(3) H(4) 3.247 .
N(3) H(11) 3.057 .
N(3) H(12) 3.103 .
N(3) H(16) 2.614 .
N(4) H(3) 3.188 .
N(4) H(7) 2.615 .
N(4) H(8) 3.239 .
N(4) H(11) 2.614 .
N(5) H(3) 2.050 .
N(5) H(6) 3.262 .
N(5) H(10) 3.277 .
N(5) H(16) 2.033 .
N(6) H(1) 3.250 .
N(6) H(2) 3.534 2_654
N(6) H(5) 3.260 .
N(6) H(7) 3.407 2_654
N(6) H(9) 1.985 .
N(6) H(14) 1.981 .
N(23) H(7) 2.041 .
N(23) H(11) 2.034 .
N(23) H(13) 3.276 .
N(23) H(15) 3.274 .
C(1) H(5) 3.267 .
C(1) H(10) 3.240 3_765
C(1) H(13) 3.292 4_554
C(1) H(14) 2.013 .
C(3) H(9) 3.232 2_644
C(3) H(12) 3.146 .
C(3) H(16) 3.182 .
C(3) H(18) 2.046 .
C(4) H(3) 3.265 .
C(4) H(6) 2.046 .
C(4) H(10) 2.037 .
C(4) H(16) 3.260 .
C(5) H(1) 3.528 3_765
C(5) H(10) 2.053 .
C(5) H(16) 3.276 .
C(6) H(11) 3.270 .
C(6) H(12) 2.999 .
C(7) H(3) 3.038 .
C(7) H(7) 3.367 .
C(7) H(8) 2.050 .
C(7) H(11) 3.201 .
C(8) H(1) 3.266 .
C(8) H(9) 2.018 .
C(8) H(17) 2.585 .
C(20) H(2) 3.242 .
C(20) H(5) 2.856 .
C(20) H(12) 3.245 .
C(20) H(16) 3.574 .
C(20) H(17) 2.054 .
C(20) H(18) 2.053 .
C(29) H(7) 3.253 .
C(29) H(11) 3.255 .
C(29) H(13) 2.040 .
C(29) H(15) 2.025 .
C(31) H(10) 3.279 .
C(31) H(16) 2.037 .
C(31) H(16) 3.353 3_765
C(33) H(4) 2.010 .
C(33) H(12) 2.711 .
C(33) H(14) 3.342 2_644
C(35) H(11) 3.266 .
C(35) H(13) 2.049 .
C(35) H(14) 3.083 2_644
C(36) H(3) 3.041 .
C(38) H(3) 3.451 .
C(38) H(4) 2.051 .
C(38) H(11) 3.012 .
C(38) H(12) 3.134 .
C(38) H(16) 3.138 .
C(40) H(8) 2.560 .
C(40) H(11) 3.436 .
C(41) H(2) 3.224 2_654
C(41) H(5) 2.043 .
C(41) H(14) 3.158 .
C(42) H(1) 3.327 3_765
C(42) H(3) 2.053 .
C(42) H(6) 3.279 .
C(43) H(4) 2.573 .
C(43) H(16) 3.355 .
C(43) H(19) 3.256 1_565
C(44) H(7) 3.263 .
C(44) H(15) 2.060 .
C(45) H(2) 3.145 .
C(45) H(16) 2.930 .
C(45) H(17) 2.042 .
C(48) H(2) 3.456 .
C(48) H(3) 3.184 .
C(48) H(8) 2.005 .
C(48) H(9) 3.186 2_644
C(49) H(1) 2.053 .
C(49) H(5) 2.051 .
C(49) H(9) 3.243 .
C(49) H(14) 3.245 .
C(49) H(17) 2.763 .
C(50) H(1) 3.571 4_455
C(50) H(7) 2.043 .
C(50) H(15) 3.265 .
C(51) H(1) 2.036 .
C(51) H(7) 3.081 2_654
C(51) H(9) 3.157 .
C(51) H(10) 3.132 3_765
C(52) H(11) 2.057 .
C(52) H(13) 3.264 .
C(53) H(8) 2.586 .
C(53) H(9) 3.498 4_555
C(54) H(3) 3.277 .
C(54) H(6) 2.042 .
C(54) H(6) 3.362 3_765
C(55) H(5) 2.676 .
C(55) H(12) 2.016 .
C(55) H(16) 3.267 .
C(55) H(18) 3.270 .
C(57) H(4) 2.604 .
C(57) H(12) 3.578 .
C(57) H(14) 3.566 2_644
C(58) H(2) 2.017 .
C(58) H(16) 3.533 .
C(58) H(17) 3.269 .
H(1) F(12) 3.399 4_554
H(1) F(13) 3.079 3_765
H(1) O(1) 2.437 .
H(1) N(2) 2.587 .
H(1) N(6) 3.250 .
H(1) C(5) 3.528 3_765
H(1) C(8) 3.266 .
H(1) C(42) 3.327 3_765
H(1) C(49) 2.053 .
H(1) C(50) 3.571 4_554
H(1) C(51) 2.036 .
H(1) H(10) 3.284 3_765
H(1) H(13) 3.362 4_554
H(1) H(14) 2.315 .
H(2) Co(3) 3.149 .
H(2) F(1) 3.310 .
H(2) F(2) 2.506 3_755
H(2) O(2) 2.377 .
H(2) N(1) 1.974 .
H(2) N(6) 3.534 2_644
H(2) C(20) 3.242 .
H(2) C(41) 3.224 2_644
H(2) C(45) 3.145 .
H(2) C(48) 3.456 .
H(2) C(58) 2.017 .
H(2) H(9) 2.641 2_644
H(2) H(18) 2.322 .
H(3) F(4) 3.476 4_555
H(3) F(8) 3.424 .
H(3) F(13) 3.152 .
H(3) O(2) 3.378 .
H(3) N(3) 2.609 .
H(3) N(4) 3.188 .
H(3) N(5) 2.050 .
H(3) C(4) 3.265 .
H(3) C(7) 3.038 .
H(3) C(36) 3.041 .
H(3) C(38) 3.451 .
H(3) C(42) 2.053 .
H(3) C(48) 3.184 .
H(3) C(54) 3.277 .
H(3) H(8) 3.513 .
H(3) H(10) 2.363 .
H(3) H(11) 3.044 .
H(4) I(3) 3.528 3_665
H(4) F(4) 3.429 .
H(4) F(5) 2.371 .
H(4) F(5) 2.894 3_665
H(4) F(10) 2.261 .
H(4) F(14) 3.321 .
H(4) O(3) 3.191 .
H(4) N(3) 3.247 .
H(4) C(33) 2.010 .
H(4) C(38) 2.051 .
H(4) C(43) 2.573 .
H(4) C(57) 2.604 .
H(5) I(2) 3.540 4_454
H(5) Cl(5) 3.386 2_654
H(5) F(1) 2.903 4_454
H(5) F(3) 3.502 4_454
H(5) N(2) 2.687 .
H(5) N(6) 3.260 .
H(5) C(1) 3.267 .
H(5) C(20) 2.856 .
H(5) C(41) 2.043 .
H(5) C(49) 2.051 .
H(5) C(55) 2.676 .
H(5) H(9) 2.322 .
H(5) H(17) 2.284 .
H(6) I(2) 3.067 .
H(6) F(14) 2.708 3_765
H(6) N(5) 3.262 .
H(6) C(4) 2.046 .
H(6) C(42) 3.279 .
H(6) C(54) 2.042 .
H(6) C(54) 3.362 3_765
H(6) H(6) 3.582 3_765
H(6) H(16) 2.345 .
H(6) H(16) 2.675 3_765
H(7) Cl(4) 3.287 .
H(7) F(12) 3.059 .
H(7) O(3) 3.481 .
H(7) N(4) 2.615 .
H(7) N(6) 3.407 2_644
H(7) N(23) 2.041 .
H(7) C(7) 3.367 .
H(7) C(29) 3.253 .
H(7) C(44) 3.263 .
H(7) C(50) 2.043 .
H(7) C(51) 3.081 2_644
H(7) H(7) 3.471 3_655
H(7) H(13) 2.354 .
H(7) H(13) 3.433 3_655
H(7) H(14) 2.643 2_644
H(8) F(2) 3.280 .
H(8) F(3) 2.356 .
H(8) F(4) 2.712 4_555
H(8) F(8) 3.316 .
H(8) F(11) 2.241 .
H(8) O(2) 3.199 .
H(8) N(4) 3.239 .
H(8) C(7) 2.050 .
H(8) C(40) 2.560 .
H(8) C(48) 2.005 .
H(8) C(53) 2.586 .
H(8) H(3) 3.513 .
H(8) H(15) 3.347 2_645
H(9) Co(3) 3.130 2_654
H(9) Cl(4) 3.558 2_654
H(9) Cl(5) 3.328 2_654
H(9) F(1) 3.000 4_454
H(9) F(2) 3.334 2_654
H(9) F(2) 3.050 4_454
H(9) O(2) 2.537 2_654
H(9) N(1) 3.413 2_654
H(9) N(6) 1.985 .
H(9) C(3) 3.232 2_654
H(9) C(8) 2.018 .
H(9) C(48) 3.186 2_654
H(9) C(49) 3.243 .
H(9) C(51) 3.157 .
H(9) C(53) 3.498 4_454
H(9) H(2) 2.641 2_654
H(9) H(5) 2.322 .
H(10) I(2) 3.058 .
H(10) F(4) 3.007 4_555
H(10) O(3) 3.596 4_555
H(10) N(5) 3.277 .
H(10) C(1) 3.240 3_765
H(10) C(4) 2.037 .
H(10) C(5) 2.053 .
H(10) C(31) 3.279 .
H(10) C(51) 3.132 3_765
H(10) H(1) 3.284 3_765
H(10) H(3) 2.363 .
H(10) H(12) 3.562 4_555
H(10) H(14) 3.081 3_765
H(11) Cl(1) 3.584 2_655
H(11) F(8) 2.850 .
H(11) F(11) 3.246 2_655
H(11) N(3) 3.057 .
H(11) N(4) 2.614 .
H(11) N(23) 2.034 .
H(11) C(6) 3.270 .
H(11) C(7) 3.201 .
H(11) C(29) 3.255 .
H(11) C(35) 3.266 .
H(11) C(38) 3.012 .
H(11) C(40) 3.436 .
H(11) C(52) 2.057 .
H(11) H(3) 3.044 .
H(11) H(15) 2.367 .
H(12) Co(3) 3.091 .
H(12) F(4) 3.260 .
H(12) O(3) 2.559 .
H(12) N(1) 1.979 .
H(12) N(3) 3.103 .
H(12) C(3) 3.146 .
H(12) C(6) 2.999 .
H(12) C(20) 3.245 .
H(12) C(33) 2.711 .
H(12) C(38) 3.134 .
H(12) C(55) 2.016 .
H(12) C(57) 3.578 .
H(12) H(10) 3.562 4_454
H(12) H(16) 3.286 .
H(12) H(17) 2.320 .
H(13) I(3) 3.075 .
H(13) Cl(4) 2.796 3_655
H(13) F(7) 3.404 .
H(13) N(23) 3.276 .
H(13) C(1) 3.292 4_455
H(13) C(29) 2.040 .
H(13) C(35) 2.049 .
H(13) C(52) 3.264 .
H(13) H(1) 3.362 4_455
H(13) H(7) 2.354 .
H(13) H(7) 3.433 3_655
H(13) H(19) 3.543 3_655
H(14) Co(3) 3.127 2_654
H(14) F(7) 3.049 2_654
H(14) O(3) 2.320 2_654
H(14) N(6) 1.981 .
H(14) C(1) 2.013 .
H(14) C(33) 3.342 2_654
H(14) C(35) 3.083 2_654
H(14) C(41) 3.158 .
H(14) C(49) 3.245 .
H(14) C(57) 3.566 2_654
H(14) H(1) 2.315 .
H(14) H(7) 2.643 2_654
H(14) H(10) 3.081 3_765
H(15) I(3) 3.038 .
H(15) Cl(1) 3.085 2_655
H(15) F(5) 3.074 3_665
H(15) F(11) 2.581 2_655
H(15) N(23) 3.274 .
H(15) C(29) 2.025 .
H(15) C(44) 2.060 .
H(15) C(50) 3.265 .
H(15) H(8) 3.347 2_655
H(15) H(11) 2.367 .
H(16) F(14) 2.793 .
H(16) N(1) 2.911 .
H(16) N(3) 2.614 .
H(16) N(5) 2.033 .
H(16) C(3) 3.182 .
H(16) C(4) 3.260 .
H(16) C(5) 3.276 .
H(16) C(20) 3.574 .
H(16) C(31) 2.037 .
H(16) C(31) 3.353 3_765
H(16) C(38) 3.138 .
H(16) C(43) 3.355 .
H(16) C(45) 2.930 .
H(16) C(55) 3.267 .
H(16) C(58) 3.533 .
H(16) H(6) 2.345 .
H(16) H(6) 2.675 3_765
H(16) H(12) 3.286 .
H(16) H(16) 3.533 3_765
H(17) I(2) 3.111 3_765
H(17) F(3) 3.522 4_454
H(17) N(1) 3.257 .
H(17) N(2) 2.684 .
H(17) C(8) 2.585 .
H(17) C(20) 2.054 .
H(17) C(45) 2.042 .
H(17) C(49) 2.763 .
H(17) C(58) 3.269 .
H(17) H(5) 2.284 .
H(17) H(12) 2.320 .
H(18) Cl(1) 3.073 3_755
H(18) Cl(5) 3.282 3_755
H(18) F(2) 3.289 3_755
H(18) O(1) 2.432 .
H(18) N(1) 3.259 .
H(18) N(2) 2.584 .
H(18) C(3) 2.046 .
H(18) C(20) 2.053 .
H(18) C(55) 3.270 .
H(18) H(2) 2.322 .
H(19) I(3) 3.173 3_655
H(19) Cl(1) 2.230 .
H(19) Cl(4) 2.317 .
H(19) Cl(5) 2.311 .
H(19) F(8) 3.600 2_645
H(19) F(10) 2.439 1_545
H(19) F(14) 2.969 1_545
H(19) C(43) 3.256 1_545
H(19) H(13) 3.543 3_655

loop_
_geom_torsion_atom_site_label_1
_geom_torsion_atom_site_label_2
_geom_torsion_atom_site_label_3
_geom_torsion_atom_site_label_4
_geom_torsion
_geom_torsion_site_symmetry_1
_geom_torsion_site_symmetry_3
_geom_torsion_site_symmetry_4
O(2) Co(3) O(3) C(33) -149.4(19) . . .
O(3) Co(3) O(2) C(48) -130(2) . . .
O(2) Co(3) N(1) C(3) 13.2(3) . . .
O(2) Co(3) N(1) C(45) -159.7(3) . . .
N(1) Co(3) O(2) C(48) 171.5(4) . . .
O(2) Co(3) N(3) N(5) 9.0(3) . . .
O(2) Co(3) N(3) C(38) -179.9(3) . . .
N(3) Co(3) O(2) C(48) 87.1(4) . . .
O(2) Co(3) N(4) N(23) 176.4(3) . . .
O(2) Co(3) N(4) C(7) 2.7(4) . . .
N(4) Co(3) O(2) C(48) -3.5(4) . . .
O(2) Co(3) N(6) C(41) -18.9(4) . 2_644 2_644
O(2) Co(3) N(6) C(51) 168.7(4) . 2_644 2_644
N(6) Co(3) O(2) C(48) -99.6(4) 2_644 . .
O(3) Co(3) N(1) C(3) -162.9(3) . . .
O(3) Co(3) N(1) C(45) 24.3(3) . . .
N(1) Co(3) O(3) C(33) -91.2(5) . . .
O(3) Co(3) N(3) N(5) -168.1(3) . . .
O(3) Co(3) N(3) C(38) 3.0(5) . . .
N(3) Co(3) O(3) C(33) -6.3(5) . . .
O(3) Co(3) N(4) N(23) -7.3(3) . . .
O(3) Co(3) N(4) C(7) 178.9(4) . . .
N(4) Co(3) O(3) C(33) 84.3(5) . . .
O(3) Co(3) N(6) C(41) 158.7(4) . 2_644 2_644
O(3) Co(3) N(6) C(51) -13.7(4) . 2_644 2_644
N(6) Co(3) O(3) C(33) 179.9(4) 2_644 . .
N(1) Co(3) N(3) N(5) -75.8(3) . . .
N(1) Co(3) N(3) C(38) 95.3(5) . . .
N(3) Co(3) N(1) C(3) 112.5(3) . . .
N(3) Co(3) N(1) C(45) -60.3(3) . . .
N(1) Co(3) N(4) N(23) 142.8(9) . . .
N(1) Co(3) N(4) C(7) -31.0(12) . . .
N(4) Co(3) N(1) C(3) 46.9(12) . . .
N(4) Co(3) N(1) C(45) -125.9(10) . . .
N(1) Co(3) N(6) C(41) 66.7(4) . 2_644 2_644
N(1) Co(3) N(6) C(51) -105.7(4) . 2_644 2_644
N(6) Co(3) N(1) C(3) -78.5(3) 2_644 . .
N(6) Co(3) N(1) C(45) 108.7(3) 2_644 . .
N(3) Co(3) N(4) N(23) 77.6(3) . . .
N(3) Co(3) N(4) C(7) -96.2(4) . . .
N(4) Co(3) N(3) N(5) 96.0(3) . . .
N(4) Co(3) N(3) C(38) -92.9(5) . . .
N(3) Co(3) N(6) C(41) 128.6(8) . 2_644 2_644
N(3) Co(3) N(6) C(51) -43.8(12) . 2_644 2_644
N(6) Co(3) N(3) N(5) -138.1(8) 2_644 . .
N(6) Co(3) N(3) C(38) 33.0(12) 2_644 . .
N(4) Co(3) N(6) C(41) -106.0(4) . 2_644 2_644
N(4) Co(3) N(6) C(51) 81.6(4) . 2_644 2_644
N(6) Co(3) N(4) N(23) -92.3(3) 2_644 . .
N(6) Co(3) N(4) C(7) 93.9(4) 2_644 . .
Co(3) O(2) C(48) C(36) 4.0(7) . . .
Co(3) O(2) C(48) C(53) -177.5(3) . . .
Co(3) O(3) C(33) C(6) 5.4(9) . . .
Co(3) O(3) C(33) C(57) -178.7(3) . . .
Co(3) N(1) C(3) C(58) -174.1(3) . . .
Co(3) N(1) C(45) C(55) 172.8(3) . . .
C(3) N(1) C(45) C(55) -0.5(6) . . .
C(45) N(1) C(3) C(58) -1.0(6) . . .
O(1) N(2) C(20) C(55) 157.5(4) . . .
O(1) N(2) C(20) C(58) -20.6(6) . . .
O(1) N(2) C(49) C(1) -25.8(7) . . .
O(1) N(2) C(49) C(8) 151.6(5) . . .
C(20) N(2) C(49) C(1) 150.4(5) . . .
C(20) N(2) C(49) C(8) -32.1(7) . . .
C(49) N(2) C(20) C(55) -18.7(7) . . .
C(49) N(2) C(20) C(58) 163.2(4) . . .
Co(3) N(3) N(5) C(5) -81.7(5) . . .
Co(3) N(3) N(5) C(54) 92.4(5) . . .
Co(3) N(3) C(38) C(6) 1.4(9) . . .
Co(3) N(3) C(38) C(43) -176.7(4) . . .
N(5) N(3) C(38) C(6) 171.6(5) . . .
N(5) N(3) C(38) C(43) -6.5(8) . . .
C(38) N(3) N(5) C(5) 106.7(6) . . .
C(38) N(3) N(5) C(54) -79.1(7) . . .
Co(3) N(4) N(23) C(35) 87.0(5) . . .
Co(3) N(4) N(23) C(44) -88.7(5) . . .
Co(3) N(4) C(7) C(36) -2.2(7) . . .
Co(3) N(4) C(7) C(40) 174.9(3) . . .
N(23) N(4) C(7) C(36) -175.5(4) . . .
N(23) N(4) C(7) C(40) 1.6(7) . . .
C(7) N(4) N(23) C(35) -98.9(6) . . .
C(7) N(4) N(23) C(44) 85.4(6) . . .
N(3) N(5) C(5) C(42) 174.7(4) . . .
N(3) N(5) C(54) C(31) -175.0(4) . . .
C(5) N(5) C(54) C(31) -1.0(8) . . .
C(54) N(5) C(5) C(42) 0.6(7) . . .
Co(3) N(6) C(41) C(8) -169.5(4) 2_654 . .
Co(3) N(6) C(51) C(1) 169.6(4) 2_654 . .
C(41) N(6) C(51) C(1) -3.1(8) . . .
C(51) N(6) C(41) C(8) 3.2(8) . . .
N(4) N(23) C(35) C(50) -177.7(5) . . .
N(4) N(23) C(44) C(52) 176.4(5) . . .
C(35) N(23) C(44) C(52) 0.8(8) . . .
C(44) N(23) C(35) C(50) -2.0(8) . . .
C(49) C(1) C(51) N(6) -0.6(8) . . .
C(51) C(1) C(49) N(2) -178.2(5) . . .
C(51) C(1) C(49) C(8) 4.2(8) . . .
N(1) C(3) C(58) C(20) 1.1(7) . . .
I(2) C(4) C(31) C(54) 178.4(4) . . .
I(2) C(4) C(42) C(5) -178.8(3) . . .
C(31) C(4) C(42) C(5) -0.3(7) . . .
C(42) C(4) C(31) C(54) -0.1(6) . . .
N(5) C(5) C(42) C(4) 0.1(6) . . .
C(33) C(6) C(38) N(3) -4.8(10) . . .
C(33) C(6) C(38) C(43) 173.4(5) . . .
C(38) C(6) C(33) O(3) 1.5(10) . . .
C(38) C(6) C(33) C(57) -174.2(5) . . .
N(4) C(7) C(36) C(48) 1.2(8) . . .
N(4) C(7) C(40) F(8) -74.7(6) . . .
N(4) C(7) C(40) F(11) 166.8(4) . . .
N(4) C(7) C(40) F(12) 45.8(7) . . .
C(36) C(7) C(40) F(8) 102.7(5) . . .
C(36) C(7) C(40) F(11) -15.7(6) . . .
C(36) C(7) C(40) F(12) -136.8(5) . . .
C(40) C(7) C(36) C(48) -176.1(4) . . .
C(41) C(8) C(49) N(2) 178.4(5) . . .
C(41) C(8) C(49) C(1) -4.2(8) . . .
C(49) C(8) C(41) N(6) 0.4(8) . . .
N(2) C(20) C(55) C(45) -179.7(4) . . .
N(2) C(20) C(58) C(3) 178.5(4) . . .
C(55) C(20) C(58) C(3) 0.3(6) . . .
C(58) C(20) C(55) C(45) -1.6(6) . . .
I(3) C(29) C(50) C(35) -179.6(4) . . .
I(3) C(29) C(52) C(44) 178.4(4) . . .
C(50) C(29) C(52) C(44) 0.5(9) . . .
C(52) C(29) C(50) C(35) -1.7(9) . . .
C(4) C(31) C(54) N(5) 0.8(8) . . .
O(3) C(33) C(57) F(4) -69.1(6) . . .
O(3) C(33) C(57) F(5) 170.0(5) . . .
O(3) C(33) C(57) F(7) 48.3(7) . . .
C(6) C(33) C(57) F(4) 107.3(6) . . .
C(6) C(33) C(57) F(5) -13.7(8) . . .
C(6) C(33) C(57) F(7) -135.3(6) . . .
N(23) C(35) C(50) C(29) 2.4(9) . . .
C(7) C(36) C(48) O(2) -2.1(8) . . .
C(7) C(36) C(48) C(53) 179.4(4) . . .
N(3) C(38) C(43) F(10) -162.7(5) . . .
N(3) C(38) C(43) F(13) -42.9(8) . . .
N(3) C(38) C(43) F(14) 78.2(6) . . .
C(6) C(38) C(43) F(10) 19.0(7) . . .
C(6) C(38) C(43) F(13) 138.7(5) . . .
C(6) C(38) C(43) F(14) -100.1(6) . . .
N(23) C(44) C(52) C(29) -0.0(8) . . .
N(1) C(45) C(55) C(20) 1.8(7) . . .
O(2) C(48) C(53) F(1) 39.9(6) . . .
O(2) C(48) C(53) F(2) -78.7(6) . . .
O(2) C(48) C(53) F(3) 162.5(5) . . .
C(36) C(48) C(53) F(1) -141.4(5) . . .
C(36) C(48) C(53) F(2) 100.0(6) . . .
C(36) C(48) C(53) F(3) -18.8(8) . . .
